data_1501951
loop_
_publ_author_name
'Buesking, Andrew W.'
'Baguley, Tyler D.'
'Ellman, Jonathan A.'

_publ_section_title
;
 Asymmetric synthesis of amines by the Knochel-type MgCl2-enhanced
 addition of benzyl zinc reagents to N-tert-butanesulfinyl aldimines.
;
_journal_issue 5
_journal_name_full 'Organic letters'
_journal_page_first 964
_journal_page_last 967
_journal_paper_doi 10.1021/ol103002t
_journal_volume 13
_journal_year 2011
_chemical_absolute_configuration ad
_chemical_formula_moiety 'S F O N C16 H26'
_chemical_formula_sum 'C16 H26 F N O S'
_chemical_formula_weight 299.45
_space_group_IT_number 19
_symmetry_cell_setting orthorhombic
_symmetry_Int_Tables_number 19
_symmetry_space_group_name_Hall 'P 2ac 2ab'
_symmetry_space_group_name_H-M 'P 21 21 21'
_atom_sites_solution_hydrogens geom
_atom_sites_solution_primary direct
_atom_sites_solution_secondary difmap
_cell_angle_alpha 90.0000
_cell_angle_beta 90.0000
_cell_angle_gamma 90.0000
_cell_formula_units_Z 4
_cell_length_a 8.7454(2)
_cell_length_b 10.5113(3)
_cell_length_c 18.0667(13)
_cell_measurement_reflns_used 4177
_cell_measurement_temperature 93
_cell_measurement_theta_max 68.17
_cell_measurement_theta_min 4.87
_cell_volume 1660.79(13)
_computing_cell_refinement 'CrystalClear-SM Expert 2.0 r5'
_computing_data_collection 'CrystalClear-SM Expert 2.0 r5 (Rigaku, 2010)'
_computing_data_reduction 'CrystalClear-SM Expert 2.0 r5'
_computing_molecular_graphics 'CrystalStructure 4.0'
_computing_publication_material 'CrystalStructure 4.0 (Rigaku, 2010)'
_computing_structure_refinement 'SHELXL97 (Sheldrick, 1997)'
_computing_structure_solution 'SIR2004 (Burla, et al., 2005)'
_diffrn_ambient_temperature 93
_diffrn_detector_area_resol_mean 10.000
_diffrn_measured_fraction_theta_full 0.882
_diffrn_measured_fraction_theta_max 0.882
_diffrn_measurement_device_type 'Rigaku R-AXIS RAPID imaging plate'
_diffrn_measurement_method \w
_diffrn_radiation_type 'Cu K\a'
_diffrn_radiation_wavelength 1.54187
_diffrn_reflns_av_R_equivalents 0.0702
_diffrn_reflns_limit_h_max 10
_diffrn_reflns_limit_h_min -8
_diffrn_reflns_limit_k_max 12
_diffrn_reflns_limit_k_min -9
_diffrn_reflns_limit_l_max 20
_diffrn_reflns_limit_l_min -20
_diffrn_reflns_number 6921
_diffrn_reflns_theta_full 68.19
_diffrn_reflns_theta_max 68.19
_diffrn_standards_number 0
_exptl_absorpt_coefficient_mu 1.782
_exptl_absorpt_correction_T_max 0.867
_exptl_absorpt_correction_T_min 0.621
_exptl_absorpt_correction_type multi-scan
_exptl_absorpt_process_details
;
    Higashi, T. (1995). Program for Absorption Correction.
    Rigaku Corporation, Tokyo, Japan.
;
_exptl_crystal_colour colorless
_exptl_crystal_density_diffrn 1.198
_exptl_crystal_density_method 'not measured'
_exptl_crystal_description plate
_exptl_crystal_F_000 648.00
_exptl_crystal_size_max 0.18
_exptl_crystal_size_mid 0.10
_exptl_crystal_size_min 0.08
_refine_diff_density_max 0.770
_refine_diff_density_min -0.570
_refine_ls_abs_structure_details 'Flack, H. D. (1983), Acta Cryst. A39, 876-881.  959 Friedel Pairs'
_refine_ls_abs_structure_Flack 0.06(5)
_refine_ls_extinction_coef 0.0029(7)
_refine_ls_extinction_method SHELXL
_refine_ls_goodness_of_fit_ref 1.120
_refine_ls_hydrogen_treatment mixed
_refine_ls_number_parameters 186
_refine_ls_number_reflns 2687
_refine_ls_number_restraints 0
_refine_ls_R_factor_gt 0.0769
_refine_ls_shift/su_max 0.000
_refine_ls_structure_factor_coef Fsqd
_refine_ls_weighting_details 'w = 1/[\s^2^(Fo^2^)+(0.0827P)^2^+0.3304P] where P=(Fo^2^+2Fc^2^)/3'
_refine_ls_weighting_scheme calc
_refine_ls_wR_factor_ref 0.2081
_reflns_number_gt 1620
_reflns_number_total 2687
_reflns_threshold_expression F^2^>2.0\s(F^2^)
_cod_data_source_file ol103002t_si_002.cif
_cod_data_source_block '_tb01'
_cod_original_formula_sum 'S F O N C16 H26'
_cod_database_code 1501951

loop_
_symmetry_equiv_pos_site_id
_symmetry_equiv_pos_as_xyz
1 +X,+Y,+Z
2 1/2+X,1/2-Y,-Z
3 -X,1/2+Y,1/2-Z
4 1/2-X,-Y,1/2+Z

loop_
_atom_site_label
_atom_site_type_symbol
_atom_site_fract_x
_atom_site_fract_y
_atom_site_fract_z
_atom_site_U_iso_or_equiv
_atom_site_adp_type
_atom_site_occupancy
_atom_site_symmetry_multiplicity
_atom_site_calc_flag
_atom_site_refinement_flags
S(1) S 0.47767(18) 0.78195(15) 0.38887(9) 0.0359(5) Uani 1.00 4 d .
F(1) F 1.2008(4) 0.8138(3) 0.2114(2) 0.0469(11) Uani 1.00 4 d .
O(1) O 0.3777(4) 0.7220(4) 0.4473(2) 0.0371(11) Uani 1.00 4 d .
N(1) N 0.6157(6) 0.8618(5) 0.4287(3) 0.0328(14) Uani 1.00 4 d .
C(1) C 0.5818(7) 0.6484(5) 0.3468(3) 0.0283(15) Uani 1.00 4 d .
C(2) C 0.4592(6) 0.5600(6) 0.3162(3) 0.0421(18) Uani 1.00 4 d .
C(3) C 0.6790(7) 0.5800(6) 0.4046(3) 0.0405(18) Uani 1.00 4 d .
C(4) C 0.6763(7) 0.7046(6) 0.2831(3) 0.0388(16) Uani 1.00 4 d .
C(5) C 0.6415(7) 0.9996(6) 0.4140(3) 0.0314(15) Uani 1.00 4 d .
C(6) C 0.5310(7) 1.0894(6) 0.4567(4) 0.0355(16) Uani 1.00 4 d .
C(7) C 0.3666(7) 1.0567(6) 0.4380(4) 0.0373(17) Uani 1.00 4 d .
C(8) C 0.5575(7) 1.0797(6) 0.5409(3) 0.0427(18) Uani 1.00 4 d .
C(9) C 0.5609(7) 1.2271(6) 0.4313(4) 0.0434(18) Uani 1.00 4 d .
C(10) C 0.8133(6) 1.0246(6) 0.4267(4) 0.0355(17) Uani 1.00 4 d .
C(11) C 0.9156(7) 0.9652(6) 0.3700(4) 0.0306(15) Uani 1.00 4 d .
C(12) C 0.9228(7) 1.0179(6) 0.2987(4) 0.0359(16) Uani 1.00 4 d .
C(13) C 1.0177(8) 0.9661(6) 0.2453(4) 0.0388(17) Uani 1.00 4 d .
C(14) C 1.1021(7) 0.8619(6) 0.2639(4) 0.0355(16) Uani 1.00 4 d .
C(15) C 1.1000(7) 0.8069(6) 0.3324(4) 0.0374(16) Uani 1.00 4 d .
C(16) C 1.0032(6) 0.8592(5) 0.3860(3) 0.0329(15) Uani 1.00 4 d .
H(2A) H 0.5077 0.4914 0.2879 0.051 Uiso 1.00 4 calc R
H(2B) H 0.3905 0.6082 0.2838 0.051 Uiso 1.00 4 calc R
H(2C) H 0.4004 0.5236 0.3572 0.051 Uiso 1.00 4 calc R
H(3A) H 0.7676 0.6328 0.4172 0.049 Uiso 1.00 4 calc R
H(3B) H 0.7141 0.4985 0.3845 0.049 Uiso 1.00 4 calc R
H(3C) H 0.6177 0.5649 0.4491 0.049 Uiso 1.00 4 calc R
H(4A) H 0.7325 0.6362 0.2581 0.047 Uiso 1.00 4 calc R
H(4B) H 0.7489 0.7670 0.3029 0.047 Uiso 1.00 4 calc R
H(4C) H 0.6079 0.7463 0.2477 0.047 Uiso 1.00 4 calc R
H(5) H 0.6218 1.0133 0.3601 0.038 Uiso 1.00 4 calc R
H(7A) H 0.2979 1.1169 0.4628 0.045 Uiso 1.00 4 calc R
H(7B) H 0.3439 0.9701 0.4549 0.045 Uiso 1.00 4 calc R
H(7C) H 0.3518 1.0621 0.3844 0.045 Uiso 1.00 4 calc R
H(8A) H 0.5347 0.9930 0.5575 0.051 Uiso 1.00 4 calc R
H(8B) H 0.4903 1.1399 0.5665 0.051 Uiso 1.00 4 calc R
H(8C) H 0.6643 1.1000 0.5522 0.051 Uiso 1.00 4 calc R
H(9A) H 0.6661 1.2512 0.4437 0.052 Uiso 1.00 4 calc R
H(9B) H 0.4895 1.2846 0.4563 0.052 Uiso 1.00 4 calc R
H(9C) H 0.5462 1.2331 0.3776 0.052 Uiso 1.00 4 calc R
H(10A) H 0.8310 1.1176 0.4269 0.043 Uiso 1.00 4 calc R
H(10B) H 0.8420 0.9917 0.4762 0.043 Uiso 1.00 4 calc R
H(12) H 0.8619 1.0900 0.2870 0.043 Uiso 1.00 4 calc R
H(13) H 1.0238 1.0021 0.1971 0.047 Uiso 1.00 4 calc R
H(15) H 1.1624 0.7353 0.3433 0.045 Uiso 1.00 4 calc R
H(16) H 0.9976 0.8216 0.4337 0.039 Uiso 1.00 4 calc R
H(1N) H 0.692(6) 0.821(5) 0.462(3) 0.037(18) Uiso 1.00 4 d .

loop_
_atom_site_aniso_label
_atom_site_aniso_U_11
_atom_site_aniso_U_22
_atom_site_aniso_U_33
_atom_site_aniso_U_12
_atom_site_aniso_U_13
_atom_site_aniso_U_23
S(1) 0.0288(8) 0.0319(9) 0.0469(10) 0.0007(8) -0.0011(8) 0.0002(9)
F(1) 0.041(2) 0.039(2) 0.060(3) 0.0005(19) 0.0207(20) -0.003(2)
O(1) 0.025(2) 0.037(3) 0.050(3) -0.001(2) 0.010(2) 0.008(2)
N(1) 0.026(3) 0.029(3) 0.043(4) -0.005(2) -0.010(3) -0.002(3)
C(1) 0.019(3) 0.023(3) 0.042(4) -0.002(3) 0.002(3) -0.005(3)
C(2) 0.029(4) 0.036(4) 0.062(5) -0.002(3) -0.007(4) -0.004(3)
C(3) 0.034(4) 0.033(4) 0.054(5) 0.009(3) -0.005(4) 0.007(4)
C(4) 0.035(4) 0.038(4) 0.043(4) 0.004(3) 0.005(3) -0.002(4)
C(5) 0.029(3) 0.023(3) 0.043(4) -0.004(3) 0.000(3) 0.005(3)
C(6) 0.033(4) 0.031(4) 0.042(4) 0.003(3) 0.001(3) -0.001(3)
C(7) 0.035(4) 0.035(4) 0.041(4) 0.000(3) 0.004(3) -0.003(3)
C(8) 0.042(4) 0.047(4) 0.040(4) 0.000(3) 0.001(3) -0.001(4)
C(9) 0.041(4) 0.031(4) 0.059(5) -0.000(3) 0.013(3) 0.002(4)
C(10) 0.027(3) 0.026(4) 0.054(4) -0.009(3) -0.000(3) -0.003(3)
C(11) 0.019(3) 0.026(3) 0.047(4) -0.000(3) -0.004(3) -0.001(3)
C(12) 0.028(3) 0.032(4) 0.048(4) 0.000(3) -0.002(3) 0.011(3)
C(13) 0.030(4) 0.038(4) 0.049(4) 0.010(3) 0.008(3) 0.009(3)
C(14) 0.026(3) 0.035(4) 0.045(4) 0.002(3) 0.011(3) -0.003(3)
C(15) 0.031(3) 0.028(4) 0.054(4) -0.005(3) -0.009(3) 0.003(3)
C(16) 0.027(3) 0.030(3) 0.042(4) 0.004(3) 0.001(3) 0.006(3)

loop_
_atom_type_symbol
_atom_type_description
_atom_type_scat_dispersion_real
_atom_type_scat_dispersion_imag
_atom_type_scat_source
S S 0.333 0.557
;
International Tables for Crystallography
(1992, Vol. C, Tables 4.2.6.8 and 6.1.1.4)
;
F F 0.073 0.053
;
International Tables for Crystallography
(1992, Vol. C, Tables 4.2.6.8 and 6.1.1.4)
;
O O 0.049 0.032
;
International Tables for Crystallography
(1992, Vol. C, Tables 4.2.6.8 and 6.1.1.4)
;
N N 0.031 0.018
;
International Tables for Crystallography
(1992, Vol. C, Tables 4.2.6.8 and 6.1.1.4)
;
C C 0.018 0.009
;
International Tables for Crystallography
(1992, Vol. C, Tables 4.2.6.8 and 6.1.1.4)
;
H H 0.000 0.000
;
International Tables for Crystallography
(1992, Vol. C, Table 6.1.1.4)
;

loop_
_geom_angle_atom_site_label_1
_geom_angle_atom_site_label_2
_geom_angle_atom_site_label_3
_geom_angle
_geom_angle_publ_flag
O(1) S(1) N(1) 109.5(3) yes
O(1) S(1) C(1) 104.9(3) yes
N(1) S(1) C(1) 102.0(3) yes
S(1) N(1) C(5) 122.2(4) yes
S(1) C(1) C(2) 105.5(4) yes
S(1) C(1) C(3) 110.6(4) yes
S(1) C(1) C(4) 106.4(4) yes
C(2) C(1) C(3) 110.7(5) yes
C(2) C(1) C(4) 110.0(5) yes
C(3) C(1) C(4) 113.2(5) yes
N(1) C(5) C(6) 114.0(5) yes
N(1) C(5) C(10) 106.7(5) yes
C(6) C(5) C(10) 115.3(5) yes
C(5) C(6) C(7) 109.9(5) yes
C(5) C(6) C(8) 110.8(5) yes
C(5) C(6) C(9) 108.5(5) yes
C(7) C(6) C(8) 110.3(5) yes
C(7) C(6) C(9) 107.9(5) yes
C(8) C(6) C(9) 109.4(5) yes
C(5) C(10) C(11) 114.1(5) yes
C(10) C(11) C(12) 119.4(5) yes
C(10) C(11) C(16) 121.6(6) yes
C(12) C(11) C(16) 119.0(6) yes
C(11) C(12) C(13) 120.8(6) yes
C(12) C(13) C(14) 117.9(6) yes
F(1) C(14) C(13) 117.6(6) yes
F(1) C(14) C(15) 118.5(5) yes
C(13) C(14) C(15) 123.9(6) yes
C(14) C(15) C(16) 117.9(6) yes
C(11) C(16) C(15) 120.5(6) yes
S(1) N(1) H(1N) 122(3) yes
C(5) N(1) H(1N) 115(3) yes
C(1) C(2) H(2A) 109.468 yes
C(1) C(2) H(2B) 109.473 yes
C(1) C(2) H(2C) 109.478 yes
H(2A) C(2) H(2B) 109.469 yes
H(2A) C(2) H(2C) 109.467 yes
H(2B) C(2) H(2C) 109.472 yes
C(1) C(3) H(3A) 109.471 yes
C(1) C(3) H(3B) 109.468 yes
C(1) C(3) H(3C) 109.475 yes
H(3A) C(3) H(3B) 109.469 yes
H(3A) C(3) H(3C) 109.470 yes
H(3B) C(3) H(3C) 109.474 yes
C(1) C(4) H(4A) 109.472 yes
C(1) C(4) H(4B) 109.479 yes
C(1) C(4) H(4C) 109.475 yes
H(4A) C(4) H(4B) 109.465 yes
H(4A) C(4) H(4C) 109.467 yes
H(4B) C(4) H(4C) 109.469 yes
N(1) C(5) H(5) 106.749 yes
C(6) C(5) H(5) 106.751 yes
C(10) C(5) H(5) 106.753 yes
C(6) C(7) H(7A) 109.470 yes
C(6) C(7) H(7B) 109.470 yes
C(6) C(7) H(7C) 109.468 yes
H(7A) C(7) H(7B) 109.470 yes
H(7A) C(7) H(7C) 109.473 yes
H(7B) C(7) H(7C) 109.477 yes
C(6) C(8) H(8A) 109.464 yes
C(6) C(8) H(8B) 109.473 yes
C(6) C(8) H(8C) 109.469 yes
H(8A) C(8) H(8B) 109.475 yes
H(8A) C(8) H(8C) 109.475 yes
H(8B) C(8) H(8C) 109.472 yes
C(6) C(9) H(9A) 109.472 yes
C(6) C(9) H(9B) 109.475 yes
C(6) C(9) H(9C) 109.471 yes
H(9A) C(9) H(9B) 109.469 yes
H(9A) C(9) H(9C) 109.464 yes
H(9B) C(9) H(9C) 109.475 yes
C(5) C(10) H(10A) 108.726 yes
C(5) C(10) H(10B) 108.727 yes
C(11) C(10) H(10A) 108.718 yes
C(11) C(10) H(10B) 108.726 yes
H(10A) C(10) H(10B) 107.642 yes
C(11) C(12) H(12) 119.620 yes
C(13) C(12) H(12) 119.628 yes
C(12) C(13) H(13) 121.035 yes
C(14) C(13) H(13) 121.045 yes
C(14) C(15) H(15) 121.037 yes
C(16) C(15) H(15) 121.041 yes
C(11) C(16) H(16) 119.743 yes
C(15) C(16) H(16) 119.733 yes

loop_
_geom_bond_atom_site_label_1
_geom_bond_atom_site_label_2
_geom_bond_distance
_geom_bond_publ_flag
S(1) O(1) 1.508(4) yes
S(1) N(1) 1.637(5) yes
S(1) C(1) 1.838(6) yes
F(1) C(14) 1.378(7) yes
N(1) C(5) 1.489(8) yes
C(1) C(2) 1.523(8) yes
C(1) C(3) 1.526(8) yes
C(1) C(4) 1.534(8) yes
C(5) C(6) 1.557(9) yes
C(5) C(10) 1.542(8) yes
C(6) C(7) 1.516(9) yes
C(6) C(8) 1.541(8) yes
C(6) C(9) 1.541(9) yes
C(10) C(11) 1.497(8) yes
C(11) C(12) 1.404(9) yes
C(11) C(16) 1.383(8) yes
C(12) C(13) 1.384(9) yes
C(13) C(14) 1.364(9) yes
C(14) C(15) 1.366(9) yes
C(15) C(16) 1.398(9) yes
N(1) H(1N) 1.00(5) yes
C(2) H(2A) 0.980 yes
C(2) H(2B) 0.980 yes
C(2) H(2C) 0.980 yes
C(3) H(3A) 0.980 yes
C(3) H(3B) 0.980 yes
C(3) H(3C) 0.980 yes
C(4) H(4A) 0.980 yes
C(4) H(4B) 0.980 yes
C(4) H(4C) 0.980 yes
C(5) H(5) 1.000 yes
C(7) H(7A) 0.980 yes
C(7) H(7B) 0.980 yes
C(7) H(7C) 0.980 yes
C(8) H(8A) 0.980 yes
C(8) H(8B) 0.980 yes
C(8) H(8C) 0.980 yes
C(9) H(9A) 0.980 yes
C(9) H(9B) 0.980 yes
C(9) H(9C) 0.980 yes
C(10) H(10A) 0.990 yes
C(10) H(10B) 0.990 yes
C(12) H(12) 0.950 yes
C(13) H(13) 0.950 yes
C(15) H(15) 0.950 yes
C(16) H(16) 0.950 yes

loop_
_geom_contact_atom_site_label_1
_geom_contact_atom_site_label_2
_geom_contact_distance
_geom_contact_publ_flag
_geom_contact_site_symmetry_2
S(1) C(6) 3.488(6) yes .
S(1) C(7) 3.174(7) yes .
O(1) C(2) 3.002(7) yes .
O(1) C(3) 3.124(7) yes .
O(1) C(7) 3.524(8) yes .
N(1) C(3) 3.044(8) yes .
N(1) C(4) 3.152(8) yes .
N(1) C(7) 2.995(8) yes .
N(1) C(8) 3.100(8) yes .
N(1) C(11) 3.031(8) yes .
N(1) C(16) 3.476(7) yes .
C(5) C(12) 3.230(9) yes .
C(5) C(16) 3.527(8) yes .
C(8) C(10) 3.098(8) yes .
C(9) C(10) 3.068(8) yes .
C(11) C(14) 2.740(9) yes .
C(12) C(15) 2.774(9) yes .
C(13) C(16) 2.782(9) yes .
S(1) C(15) 3.466(6) yes 1_455
F(1) C(9) 3.438(7) yes 3_745
F(1) C(12) 3.297(7) yes 3_745
O(1) N(1) 3.324(6) yes 2_466
O(1) C(10) 3.495(7) yes 2_466
O(1) C(15) 3.317(7) yes 1_455
O(1) C(16) 3.318(7) yes 2_466
N(1) O(1) 3.324(6) yes 2_566
C(3) C(7) 3.584(9) yes 2_566
C(7) C(3) 3.584(9) yes 2_466
C(9) F(1) 3.438(7) yes 3_755
C(10) O(1) 3.495(7) yes 2_566
C(12) F(1) 3.297(7) yes 3_755
C(15) S(1) 3.466(6) yes 1_655
C(15) O(1) 3.317(7) yes 1_655
C(16) O(1) 3.318(7) yes 2_566
S(1) H(2A) 3.5665 yes .
S(1) H(2B) 2.7428 yes .
S(1) H(2C) 2.8565 yes .
S(1) H(3A) 3.0247 yes .
S(1) H(3C) 2.8084 yes .
S(1) H(4A) 3.5902 yes .
S(1) H(4B) 2.8399 yes .
S(1) H(4C) 2.8186 yes .
S(1) H(5) 2.7883 yes .
S(1) H(7B) 2.5890 yes .
S(1) H(7C) 3.1447 yes .
F(1) H(13) 2.5259 yes .
F(1) H(15) 2.5437 yes .
O(1) H(2B) 3.1890 yes .
O(1) H(2C) 2.6523 yes .
O(1) H(3A) 3.5775 yes .
O(1) H(3C) 2.6699 yes .
O(1) H(7B) 2.6288 yes .
O(1) H(1N) 2.95(5) yes .
N(1) H(3A) 2.7573 yes .
N(1) H(3C) 3.1422 yes .
N(1) H(4B) 2.7426 yes .
N(1) H(4C) 3.4897 yes .
N(1) H(7B) 2.6773 yes .
N(1) H(7C) 3.2249 yes .
N(1) H(8A) 2.7960 yes .
N(1) H(8C) 3.3799 yes .
N(1) H(10A) 3.2828 yes .
N(1) H(10B) 2.5523 yes .
N(1) H(16) 3.3679 yes .
C(1) H(1N) 2.93(6) yes .
C(2) H(3A) 3.3455 yes .
C(2) H(3B) 2.6293 yes .
C(2) H(3C) 2.7733 yes .
C(2) H(4A) 2.7303 yes .
C(2) H(4B) 3.3477 yes .
C(2) H(4C) 2.6566 yes .
C(3) H(2A) 2.7487 yes .
C(3) H(2B) 3.3492 yes .
C(3) H(2C) 2.6495 yes .
C(3) H(4A) 2.7512 yes .
C(3) H(4B) 2.7590 yes .
C(3) H(4C) 3.3880 yes .
C(3) H(1N) 2.74(6) yes .
C(4) H(2A) 2.6834 yes .
C(4) H(2B) 2.6964 yes .
C(4) H(2C) 3.3515 yes .
C(4) H(3A) 2.6603 yes .
C(4) H(3B) 2.8563 yes .
C(4) H(3C) 3.3783 yes .
C(4) H(5) 3.5630 yes .
C(4) H(1N) 3.46(6) yes .
C(5) H(4B) 3.3004 yes .
C(5) H(7A) 3.3657 yes .
C(5) H(7B) 2.7229 yes .
C(5) H(7C) 2.6723 yes .
C(5) H(8A) 2.7564 yes .
C(5) H(8B) 3.3939 yes .
C(5) H(8C) 2.7170 yes .
C(5) H(9A) 2.7075 yes .
C(5) H(9B) 3.3663 yes .
C(5) H(9C) 2.6746 yes .
C(5) H(12) 3.1448 yes .
C(6) H(10A) 2.6947 yes .
C(6) H(10B) 2.9283 yes .
C(6) H(1N) 3.16(6) yes .
C(7) H(5) 2.6781 yes .
C(7) H(8A) 2.6960 yes .
C(7) H(8B) 2.7062 yes .
C(7) H(8C) 3.3522 yes .
C(7) H(9A) 3.3238 yes .
C(7) H(9B) 2.6460 yes .
C(7) H(9C) 2.6636 yes .
C(8) H(5) 3.3873 yes .
C(8) H(7A) 2.7013 yes .
C(8) H(7B) 2.6889 yes .
C(8) H(7C) 3.3569 yes .
C(8) H(9A) 2.6900 yes .
C(8) H(9B) 2.7076 yes .
C(8) H(9C) 3.3636 yes .
C(8) H(10A) 3.1816 yes .
C(8) H(10B) 2.9008 yes .
C(8) H(1N) 3.29(6) yes .
C(9) H(5) 2.6433 yes .
C(9) H(7A) 2.6376 yes .
C(9) H(7B) 3.3284 yes .
C(9) H(7C) 2.6594 yes .
C(9) H(8A) 3.3632 yes .
C(9) H(8B) 2.6825 yes .
C(9) H(8C) 2.7153 yes .
C(9) H(10A) 2.6288 yes .
C(9) H(10B) 3.5813 yes .
C(10) H(4B) 3.5583 yes .
C(10) H(8A) 3.4105 yes .
C(10) H(8C) 2.7314 yes .
C(10) H(9A) 2.7252 yes .
C(10) H(9C) 3.3238 yes .
C(10) H(12) 2.6516 yes .
C(10) H(16) 2.6769 yes .
C(10) H(1N) 2.48(6) yes .
C(11) H(4B) 2.8174 yes .
C(11) H(5) 2.6243 yes .
C(11) H(13) 3.2861 yes .
C(11) H(15) 3.2759 yes .
C(11) H(1N) 2.98(5) yes .
C(12) H(4B) 3.0464 yes .
C(12) H(5) 2.8571 yes .
C(12) H(10A) 2.6664 yes .
C(12) H(10B) 3.2953 yes .
C(12) H(16) 3.2616 yes .
C(13) H(4B) 3.3157 yes .
C(13) H(15) 3.2600 yes .
C(14) H(4B) 3.3215 yes .
C(14) H(12) 3.2149 yes .
C(14) H(16) 3.2282 yes .
C(15) H(4B) 3.1454 yes .
C(15) H(13) 3.2604 yes .
C(16) H(3A) 3.1977 yes .
C(16) H(4B) 2.8535 yes .
C(16) H(10A) 3.1931 yes .
C(16) H(10B) 2.5660 yes .
C(16) H(12) 3.2578 yes .
C(16) H(1N) 3.08(5) yes .
H(2A) H(3A) 3.5824 yes .
H(2A) H(3B) 2.5124 yes .
H(2A) H(3C) 3.1630 yes .
H(2A) H(4A) 2.5441 yes .
H(2A) H(4B) 3.5931 yes .
H(2A) H(4C) 2.9112 yes .
H(2B) H(3B) 3.5571 yes .
H(2B) H(4A) 3.0402 yes .
H(2B) H(4B) 3.5670 yes .
H(2B) H(4C) 2.4789 yes .
H(2C) H(3A) 3.5785 yes .
H(2C) H(3B) 2.7998 yes .
H(2C) H(3C) 2.5603 yes .
H(2C) H(4C) 3.5625 yes .
H(3A) H(4A) 2.8908 yes .
H(3A) H(4B) 2.5069 yes .
H(3A) H(4C) 3.5718 yes .
H(3A) H(16) 2.8409 yes .
H(3A) H(1N) 2.2346 yes .
H(3B) H(4A) 2.7089 yes .
H(3B) H(4B) 3.1990 yes .
H(3C) H(4B) 3.5791 yes .
H(3C) H(1N) 2.7750 yes .
H(4B) H(5) 3.0016 yes .
H(4B) H(12) 3.5485 yes .
H(4B) H(16) 3.2635 yes .
H(4B) H(1N) 2.9762 yes .
H(4C) H(5) 3.4667 yes .
H(5) H(7A) 3.5568 yes .
H(5) H(7B) 3.0073 yes .
H(5) H(7C) 2.4562 yes .
H(5) H(9A) 2.9467 yes .
H(5) H(9B) 3.5346 yes .
H(5) H(9C) 2.4234 yes .
H(5) H(10A) 2.4505 yes .
H(5) H(10B) 2.8558 yes .
H(5) H(12) 2.6087 yes .
H(5) H(1N) 2.8085 yes .
H(7A) H(8A) 2.9851 yes .
H(7A) H(8B) 2.5302 yes .
H(7A) H(8C) 3.5926 yes .
H(7A) H(9A) 3.5326 yes .
H(7A) H(9B) 2.4351 yes .
H(7A) H(9C) 2.9285 yes .
H(7B) H(8A) 2.5059 yes .
H(7B) H(8B) 2.9819 yes .
H(7B) H(8C) 3.5785 yes .
H(7B) H(9B) 3.5423 yes .
H(7B) H(9C) 3.5660 yes .
H(7B) H(1N) 3.4294 yes .
H(7C) H(8A) 3.5877 yes .
H(7C) H(9A) 3.5576 yes .
H(7C) H(9B) 2.9344 yes .
H(7C) H(9C) 2.4773 yes .
H(8A) H(9A) 3.5938 yes .
H(8A) H(9B) 3.5914 yes .
H(8A) H(10B) 3.0631 yes .
H(8A) H(1N) 2.8535 yes .
H(8B) H(9A) 2.9428 yes .
H(8B) H(9B) 2.5066 yes .
H(8B) H(9C) 3.5850 yes .
H(8C) H(9A) 2.5229 yes .
H(8C) H(9B) 3.0173 yes .
H(8C) H(10A) 2.6979 yes .
H(8C) H(10B) 2.3655 yes .
H(8C) H(1N) 3.3653 yes .
H(9A) H(10A) 2.0357 yes .
H(9A) H(10B) 3.1865 yes .
H(9B) H(10A) 3.5051 yes .
H(9C) H(10A) 2.9103 yes .
H(9C) H(12) 3.5449 yes .
H(10A) H(12) 2.5594 yes .
H(10A) H(16) 3.4381 yes .
H(10A) H(1N) 3.4105 yes .
H(10B) H(12) 3.5756 yes .
H(10B) H(16) 2.3742 yes .
H(10B) H(1N) 2.2393 yes .
H(12) H(13) 2.3435 yes .
H(15) H(16) 2.3594 yes .
H(16) H(1N) 2.7210 yes .
S(1) H(15) 2.9185 yes 1_455
S(1) H(16) 3.3897 yes 2_466
F(1) H(2A) 3.1607 yes 3_755
F(1) H(2B) 3.0218 yes 1_655
F(1) H(3B) 2.7075 yes 3_755
F(1) H(4A) 3.4832 yes 3_755
F(1) H(8B) 3.1432 yes 4_674
F(1) H(9A) 3.1053 yes 3_745
F(1) H(9C) 2.8640 yes 3_745
F(1) H(10A) 3.2520 yes 3_745
F(1) H(12) 2.4153 yes 3_745
O(1) H(3A) 3.0416 yes 2_466
O(1) H(10B) 2.6561 yes 2_466
O(1) H(15) 2.6629 yes 1_455
O(1) H(16) 3.4940 yes 1_455
O(1) H(16) 2.4360 yes 2_466
O(1) H(1N) 2.35(5) yes 2_466
N(1) H(16) 3.3107 yes 2_466
C(2) H(4C) 3.5425 yes 3_645
C(2) H(5) 3.2998 yes 3_645
C(2) H(12) 3.3853 yes 3_645
C(2) H(15) 3.2201 yes 1_455
C(3) H(7A) 3.3329 yes 2_566
C(3) H(7B) 2.9677 yes 2_566
C(3) H(8A) 3.2763 yes 2_566
C(3) H(9A) 3.5298 yes 1_545
C(3) H(13) 3.2866 yes 3_745
C(3) H(16) 3.4815 yes 2_466
C(4) H(7C) 3.3849 yes 3_645
C(4) H(9C) 3.5079 yes 3_645
C(4) H(13) 3.3959 yes 3_745
C(7) H(3A) 3.3998 yes 2_466
C(7) H(3B) 3.5202 yes 2_466
C(7) H(3C) 3.2454 yes 2_466
C(7) H(9A) 3.4231 yes 2_476
C(8) H(3A) 3.4626 yes 2_466
C(8) H(3B) 3.3923 yes 2_466
C(8) H(13) 3.0353 yes 4_675
C(9) H(3B) 3.2626 yes 1_565
C(9) H(4C) 3.5594 yes 3_655
C(9) H(7A) 3.2635 yes 2_576
C(10) H(9B) 3.2954 yes 2_576
C(12) H(2B) 3.2602 yes 3_655
C(12) H(4A) 3.4187 yes 3_755
C(12) H(15) 3.5154 yes 3_755
C(13) H(3B) 3.3343 yes 3_755
C(13) H(4A) 2.8239 yes 3_755
C(13) H(8A) 3.4500 yes 4_674
C(13) H(8B) 3.4169 yes 4_674
C(14) H(3B) 3.4413 yes 3_755
C(14) H(4A) 3.2513 yes 3_755
C(14) H(12) 3.0181 yes 3_745
C(15) H(2B) 3.4041 yes 1_655
C(15) H(7B) 3.5199 yes 1_655
C(15) H(7C) 3.5951 yes 1_655
C(15) H(12) 3.1554 yes 3_745
C(15) H(13) 3.4232 yes 3_745
C(16) H(3C) 3.2426 yes 2_566
C(16) H(7B) 3.4335 yes 1_655
H(2A) F(1) 3.1607 yes 3_745
H(2A) H(4C) 2.8413 yes 3_645
H(2A) H(5) 2.9134 yes 3_645
H(2A) H(7C) 3.4281 yes 3_645
H(2A) H(9C) 3.1801 yes 1_545
H(2B) F(1) 3.0218 yes 1_455
H(2B) C(12) 3.2602 yes 3_645
H(2B) C(15) 3.4041 yes 1_455
H(2B) H(5) 2.7858 yes 3_645
H(2B) H(9C) 3.2443 yes 3_645
H(2B) H(12) 2.5582 yes 3_645
H(2B) H(15) 2.6311 yes 1_455
H(2C) H(4C) 3.4771 yes 3_645
H(2C) H(8A) 3.5545 yes 2_466
H(2C) H(8C) 2.9379 yes 2_466
H(2C) H(9B) 3.1806 yes 1_545
H(2C) H(9C) 3.3294 yes 1_545
H(2C) H(10B) 3.0572 yes 2_466
H(2C) H(12) 3.5410 yes 3_645
H(2C) H(15) 3.0574 yes 1_455
H(3A) O(1) 3.0416 yes 2_566
H(3A) C(7) 3.3998 yes 2_566
H(3A) C(8) 3.4626 yes 2_566
H(3A) H(7A) 3.4145 yes 2_566
H(3A) H(7B) 2.6378 yes 2_566
H(3A) H(8A) 2.7226 yes 2_566
H(3A) H(8B) 3.4777 yes 2_566
H(3A) H(13) 3.0792 yes 3_745
H(3B) F(1) 2.7075 yes 3_745
H(3B) C(7) 3.5202 yes 2_566
H(3B) C(8) 3.3923 yes 2_566
H(3B) C(9) 3.2626 yes 1_545
H(3B) C(13) 3.3343 yes 3_745
H(3B) C(14) 3.4413 yes 3_745
H(3B) H(7A) 3.1011 yes 2_566
H(3B) H(7B) 3.1331 yes 2_566
H(3B) H(8A) 2.9939 yes 2_566
H(3B) H(8B) 2.9545 yes 2_566
H(3B) H(9A) 2.8417 yes 1_545
H(3B) H(9B) 3.2547 yes 1_545
H(3B) H(9C) 3.1553 yes 1_545
H(3B) H(13) 2.7258 yes 3_745
H(3C) C(7) 3.2454 yes 2_566
H(3C) C(16) 3.2426 yes 2_466
H(3C) H(7A) 2.9446 yes 2_566
H(3C) H(7B) 2.6572 yes 2_566
H(3C) H(9A) 3.3263 yes 1_545
H(3C) H(9B) 3.1552 yes 1_545
H(3C) H(10B) 2.8263 yes 2_466
H(3C) H(16) 2.6469 yes 2_466
H(4A) F(1) 3.4832 yes 3_745
H(4A) C(12) 3.4187 yes 3_745
H(4A) C(13) 2.8239 yes 3_745
H(4A) C(14) 3.2513 yes 3_745
H(4A) H(7C) 2.7889 yes 3_645
H(4A) H(13) 2.6801 yes 3_745
H(4B) H(13) 3.4205 yes 3_745
H(4C) C(2) 3.5425 yes 3_655
H(4C) C(9) 3.5594 yes 3_645
H(4C) H(2A) 2.8413 yes 3_655
H(4C) H(2C) 3.4771 yes 3_655
H(4C) H(7C) 3.0926 yes 3_645
H(4C) H(9C) 2.6375 yes 3_645
H(5) C(2) 3.2998 yes 3_655
H(5) H(2A) 2.9134 yes 3_655
H(5) H(2B) 2.7858 yes 3_655
H(7A) C(3) 3.3329 yes 2_466
H(7A) C(9) 3.2635 yes 2_476
H(7A) H(3A) 3.4145 yes 2_466
H(7A) H(3B) 3.1011 yes 2_466
H(7A) H(3C) 2.9446 yes 2_466
H(7A) H(8C) 3.2081 yes 2_476
H(7A) H(9A) 2.4713 yes 2_476
H(7A) H(9B) 3.2384 yes 2_476
H(7A) H(10A) 3.4416 yes 2_476
H(7B) C(3) 2.9677 yes 2_466
H(7B) C(15) 3.5199 yes 1_455
H(7B) C(16) 3.4335 yes 1_455
H(7B) H(3A) 2.6378 yes 2_466
H(7B) H(3B) 3.1331 yes 2_466
H(7B) H(3C) 2.6572 yes 2_466
H(7B) H(15) 3.5601 yes 1_455
H(7B) H(16) 3.4291 yes 1_455
H(7C) C(4) 3.3849 yes 3_655
H(7C) C(15) 3.5951 yes 1_455
H(7C) H(2A) 3.4281 yes 3_655
H(7C) H(4A) 2.7889 yes 3_655
H(7C) H(4C) 3.0926 yes 3_655
H(8A) C(3) 3.2763 yes 2_466
H(8A) C(13) 3.4500 yes 4_675
H(8A) H(2C) 3.5545 yes 2_566
H(8A) H(3A) 2.7226 yes 2_466
H(8A) H(3B) 2.9939 yes 2_466
H(8A) H(13) 2.5744 yes 4_675
H(8A) H(15) 3.1965 yes 2_466
H(8A) H(16) 3.3264 yes 2_466
H(8B) F(1) 3.1432 yes 4_675
H(8B) C(13) 3.4169 yes 4_675
H(8B) H(3A) 3.4777 yes 2_466
H(8B) H(3B) 2.9545 yes 2_466
H(8B) H(9A) 3.0630 yes 2_476
H(8B) H(10A) 2.9069 yes 2_476
H(8B) H(13) 2.7947 yes 4_675
H(8C) H(2C) 2.9379 yes 2_566
H(8C) H(7A) 3.2081 yes 2_576
H(8C) H(9B) 3.0947 yes 2_576
H(8C) H(13) 3.2746 yes 4_675
H(9A) F(1) 3.1053 yes 3_755
H(9A) C(3) 3.5298 yes 1_565
H(9A) C(7) 3.4231 yes 2_576
H(9A) H(3B) 2.8417 yes 1_565
H(9A) H(3C) 3.3263 yes 1_565
H(9A) H(7A) 2.4713 yes 2_576
H(9A) H(8B) 3.0630 yes 2_576
H(9A) H(9B) 3.3773 yes 2_576
H(9B) C(10) 3.2954 yes 2_476
H(9B) H(2C) 3.1806 yes 1_565
H(9B) H(3B) 3.2547 yes 1_565
H(9B) H(3C) 3.1552 yes 1_565
H(9B) H(7A) 3.2384 yes 2_576
H(9B) H(8C) 3.0947 yes 2_476
H(9B) H(9A) 3.3773 yes 2_476
H(9B) H(10A) 2.7257 yes 2_476
H(9B) H(10B) 2.9465 yes 2_476
H(9C) F(1) 2.8640 yes 3_755
H(9C) C(4) 3.5079 yes 3_655
H(9C) H(2A) 3.1801 yes 1_565
H(9C) H(2B) 3.2443 yes 3_655
H(9C) H(2C) 3.3294 yes 1_565
H(9C) H(3B) 3.1553 yes 1_565
H(9C) H(4C) 2.6375 yes 3_655
H(10A) F(1) 3.2520 yes 3_755
H(10A) H(7A) 3.4416 yes 2_576
H(10A) H(8B) 2.9069 yes 2_576
H(10A) H(9B) 2.7257 yes 2_576
H(10B) O(1) 2.6561 yes 2_566
H(10B) H(2C) 3.0572 yes 2_566
H(10B) H(3C) 2.8263 yes 2_566
H(10B) H(9B) 2.9465 yes 2_576
H(12) F(1) 2.4153 yes 3_755
H(12) C(2) 3.3853 yes 3_655
H(12) C(14) 3.0181 yes 3_755
H(12) C(15) 3.1554 yes 3_755
H(12) H(2B) 2.5582 yes 3_655
H(12) H(2C) 3.5410 yes 3_655
H(12) H(15) 2.8138 yes 3_755
H(13) C(3) 3.2866 yes 3_755
H(13) C(4) 3.3959 yes 3_755
H(13) C(8) 3.0353 yes 4_674
H(13) C(15) 3.4232 yes 3_755
H(13) H(3A) 3.0792 yes 3_755
H(13) H(3B) 2.7258 yes 3_755
H(13) H(4A) 2.6801 yes 3_755
H(13) H(4B) 3.4205 yes 3_755
H(13) H(8A) 2.5744 yes 4_674
H(13) H(8B) 2.7947 yes 4_674
H(13) H(8C) 3.2746 yes 4_674
H(13) H(15) 3.0324 yes 3_755
H(15) S(1) 2.9185 yes 1_655
H(15) O(1) 2.6629 yes 1_655
H(15) C(2) 3.2201 yes 1_655
H(15) C(12) 3.5154 yes 3_745
H(15) H(2B) 2.6311 yes 1_655
H(15) H(2C) 3.0574 yes 1_655
H(15) H(7B) 3.5601 yes 1_655
H(15) H(8A) 3.1965 yes 2_566
H(15) H(12) 2.8138 yes 3_745
H(15) H(13) 3.0324 yes 3_745
H(15) H(1N) 3.5709 yes 2_566
H(16) S(1) 3.3897 yes 2_566
H(16) O(1) 3.4940 yes 1_655
H(16) O(1) 2.4360 yes 2_566
H(16) N(1) 3.3107 yes 2_566
H(16) C(3) 3.4815 yes 2_566
H(16) H(3C) 2.6469 yes 2_566
H(16) H(7B) 3.4291 yes 1_655
H(16) H(8A) 3.3264 yes 2_566
H(16) H(1N) 2.9429 yes 2_566
H(1N) O(1) 2.35(5) yes 2_566
H(1N) H(15) 3.5709 yes 2_466
H(1N) H(16) 2.9429 yes 2_466

loop_
_geom_torsion_atom_site_label_1
_geom_torsion_atom_site_label_2
_geom_torsion_atom_site_label_3
_geom_torsion_atom_site_label_4
_geom_torsion
_geom_torsion_publ_flag
O(1) S(1) N(1) C(5) -123.6(4) no
O(1) S(1) C(1) C(2) 59.1(4) no
O(1) S(1) C(1) C(3) -60.6(4) no
N(1) S(1) C(1) C(3) 53.6(4) no
N(1) S(1) C(1) C(4) -69.8(4) no
C(1) S(1) N(1) C(5) 125.7(4) no
S(1) N(1) C(5) C(6) 79.2(5) no
S(1) N(1) C(5) C(10) -152.3(3) no
N(1) C(5) C(6) C(7) -57.3(6) no
N(1) C(5) C(6) C(8) 64.9(6) no
N(1) C(5) C(10) C(11) 69.2(6) no
C(10) C(5) C(6) C(8) -59.1(6) no
C(10) C(5) C(6) C(9) 61.0(6) no
C(5) C(10) C(11) C(12) 73.5(6) no
C(5) C(10) C(11) C(16) -106.4(6) no
C(12) C(11) C(16) C(15) 1.3(8) no
C(16) C(11) C(12) C(13) -0.9(8) no
C(11) C(12) C(13) C(14) 0.7(9) no
C(12) C(13) C(14) C(15) -1.0(9) no
C(13) C(14) C(15) C(16) 1.4(9) no
C(14) C(15) C(16) C(11) -1.5(8) no
